data_2022383
loop_
_publ_author_name
'Bargavi, Srinivasan'
'Gouthaman, Siddan'
'Sugunalakshmi, Madurai'
'Lakshmi, Srinivasakannan'

_publ_section_title
;
 Synthesis, spectroscopic investigation, crystal structure analysis,
 quantum chemical study, biological activity and molecular docking of
 three isatin derivatives
;
_journal_coeditor_code EF3014
_journal_issue 6
_journal_name_full 'Acta Crystallographica Section C'
_journal_page_first
;
;
_journal_paper_doi 10.1107/S2053229621004940
_journal_volume 77
_journal_year 2021
_chemical_formula_iupac 'C17 H17 N O3'
_chemical_formula_moiety 'C17 H17 N O3'
_chemical_formula_sum 'C17 H17 N O3'
_chemical_formula_weight 283.31
_chemical_name_common
;
1-Allyl-3-hydroxy-3-(6-oxocyclohex-1-en-1-yl)indolin-2-one
;
_chemical_name_systematic
;
3-Hydroxy-3-(6-oxocyclohex-1-en-1-yl)-1-(prop-2-en-1-yl)indol-2-one
;
_space_group_crystal_system monoclinic
_space_group_IT_number 14
_space_group_name_Hall '-P 2ybc'
_space_group_name_H-M_alt 'P 1 21/c 1'
_atom_sites_solution_hydrogens geom
_atom_sites_solution_primary direct
_audit_creation_method SHELXL-2014/7
_cell_angle_alpha 90
_cell_angle_beta 90.075(2)
_cell_angle_gamma 90
_cell_formula_units_Z 4
_cell_length_a 11.6750(7)
_cell_length_b 8.6138(5)
_cell_length_c 14.1504(8)
_cell_measurement_reflns_used 2006
_cell_measurement_temperature 296(2)
_cell_measurement_theta_max 24.999
_cell_measurement_theta_min 2.939
_cell_volume 1423.05(14)
_computing_cell_refinement
;
APEX2 and SAINT (Bruker, 2008)
;
_computing_data_collection
;
APEX2 (Bruker, 2008)
;
_computing_data_reduction
;
SAINT and XPREP (Bruker, 2008)
;
_computing_molecular_graphics
;
ORTEP-3 (Farrugia, 2012) and PLATON (Spek, 2020)
;
_computing_publication_material
;
publCIF (Westrip, 2010)
;
_computing_structure_refinement
;
SHELXL2014 (Sheldrick, 2015b)
;
_computing_structure_solution
;
SHELXT2014 (Sheldrick, 2015a)
;
_diffrn_ambient_temperature 296(2)
_diffrn_measured_fraction_theta_full 0.993
_diffrn_measured_fraction_theta_max 0.993
_diffrn_measurement_device_type 'Bruker Kappa APEXII CCD'
_diffrn_measurement_method '\w and \f scan'
_diffrn_radiation_type MoK\a
_diffrn_radiation_wavelength 0.71073
_diffrn_reflns_av_R_equivalents 0.0383
_diffrn_reflns_av_unetI/netI 0.0193
_diffrn_reflns_limit_h_max 13
_diffrn_reflns_limit_h_min -13
_diffrn_reflns_limit_k_max 10
_diffrn_reflns_limit_k_min -10
_diffrn_reflns_limit_l_max 16
_diffrn_reflns_limit_l_min -16
_diffrn_reflns_number 25650
_diffrn_reflns_theta_full 24.999
_diffrn_reflns_theta_max 24.999
_diffrn_reflns_theta_min 2.939
_exptl_absorpt_coefficient_mu 0.091
_exptl_absorpt_correction_T_max 0.7457
_exptl_absorpt_correction_T_min 0.5468
_exptl_absorpt_correction_type multi-scan
_exptl_absorpt_process_details
;
(SADABS; Bruker, 2008)
;
_exptl_crystal_colour colourless
_exptl_crystal_density_diffrn 1.322
_exptl_crystal_description block
_exptl_crystal_F_000 600
_exptl_crystal_size_max 0.300
_exptl_crystal_size_mid 0.250
_exptl_crystal_size_min 0.200
_refine_diff_density_max 0.340
_refine_diff_density_min -0.354
_refine_ls_extinction_method none
_refine_ls_goodness_of_fit_ref 1.127
_refine_ls_hydrogen_treatment constr
_refine_ls_matrix_type full
_refine_ls_number_parameters 200
_refine_ls_number_reflns 2492
_refine_ls_number_restraints 0
_refine_ls_restrained_S_all 1.127
_refine_ls_R_factor_all 0.0661
_refine_ls_R_factor_gt 0.0512
_refine_ls_shift/su_max 0.000
_refine_ls_shift/su_mean 0.000
_refine_ls_structure_factor_coef Fsqd
_refine_ls_weighting_details 'w=1/[\s^2^(Fo^2^)+(0.0497P)^2^+1.0412P] where P=(Fo^2^+2Fc^2^)/3'
_refine_ls_weighting_scheme calc
_refine_ls_wR_factor_gt 0.1202
_refine_ls_wR_factor_ref 0.1349
_reflns_number_gt 2006
_reflns_number_total 2492
_reflns_threshold_expression 'I > 2\s(I)'
_cod_data_source_file ef3014sup1.cif
_cod_data_source_block I_shelx
_cod_original_sg_symbol_H-M 'P 21/c'
_cod_database_code 2022383
_shelx_space_group_comment
;
The symmetry employed for this shelxl refinement is uniquely defined
by the following loop, which should always be used as a source of
symmetry information in preference to the above space-group names.
They are only intended as comments.
;
_shelx_estimated_absorpt_t_min 0.973
_shelx_estimated_absorpt_t_max 0.982

loop_
_space_group_symop_operation_xyz
'x, y, z'
'-x, y+1/2, -z+1/2'
'-x, -y, -z'
'x, -y-1/2, z-1/2'

loop_
_atom_site_type_symbol
_atom_site_label
_atom_site_fract_x
_atom_site_fract_y
_atom_site_fract_z
_atom_site_U_iso_or_equiv
_atom_site_adp_type
_atom_site_calc_flag
_atom_site_occupancy
_atom_site_disorder_assembly
_atom_site_disorder_group
C C17 0.4443(3) 0.3678(5) 0.1214(3) 0.0569(13) Uani d 0.774(9) A 1
H H17A 0.383299 0.336357 0.158963 0.068 Uiso calc 0.774(9) A 1
H H17B 0.458960 0.317257 0.064566 0.068 Uiso calc 0.774(9) A 1
C C17' 0.5389(15) 0.3786(16) 0.0988(11) 0.073(5) Uani d 0.226(9) A 2
H H17C 0.599696 0.316962 0.118723 0.088 Uiso calc 0.226(9) A 2
H H17D 0.505572 0.361613 0.039953 0.088 Uiso calc 0.226(9) A 2
O O2 0.29807(13) 0.57697(18) 0.50335(10) 0.0396(4) Uani d 1 . .
H H2 0.333707 0.528897 0.543855 0.059 Uiso calc 1 . .
O O1 0.25038(14) 0.24387(19) 0.28918(10) 0.0433(4) Uani d 1 . .
O O3 0.48480(12) 0.39949(18) 0.40727(11) 0.0410(4) Uani d 1 . .
N N1 0.40062(15) 0.5493(2) 0.29226(12) 0.0350(4) Uani d 1 . .
C C8 0.21765(18) 0.5725(2) 0.34877(14) 0.0324(5) Uani d 1 . .
C C7 0.28373(17) 0.4819(2) 0.42217(13) 0.0295(4) Uani d 1 . .
C C1 0.21858(17) 0.2127(2) 0.36904(14) 0.0316(5) Uani d 1 . .
C C6 0.23232(16) 0.3253(2) 0.44683(13) 0.0300(5) Uani d 1 . .
C C14 0.40240(17) 0.4671(2) 0.37351(14) 0.0308(5) Uani d 1 . .
C C13 0.29131(19) 0.6134(2) 0.27556(15) 0.0349(5) Uani d 1 . .
C C5 0.19747(19) 0.2887(3) 0.53363(15) 0.0398(5) Uani d 1 . .
H H5 0.204474 0.363648 0.580599 0.048 Uiso calc 1 . .
C C2 0.1618(2) 0.0607(3) 0.39103(16) 0.0464(6) Uani d 1 . .
H H2A 0.191153 -0.018213 0.348555 0.056 Uiso calc 1 . .
H H2B 0.080123 0.070244 0.379731 0.056 Uiso calc 1 . .
C C3 0.1811(2) 0.0089(3) 0.49190(16) 0.0461(6) Uani d 1 . .
H H3A 0.135971 -0.083448 0.504365 0.055 Uiso calc 1 . .
H H3B 0.261189 -0.017272 0.500783 0.055 Uiso calc 1 . .
C C9 0.1052(2) 0.6184(3) 0.34597(17) 0.0425(6) Uani d 1 . .
H H9 0.054779 0.590429 0.393823 0.051 Uiso calc 1 . .
C C11 0.1425(3) 0.7494(3) 0.19900(18) 0.0556(7) Uani d 1 . .
H H11 0.116018 0.810111 0.149202 0.067 Uiso calc 1 . .
C C4 0.1478(2) 0.1349(3) 0.56037(17) 0.0470(6) Uani d 1 . .
H H4A 0.064995 0.143126 0.562300 0.056 Uiso calc 1 . .
H H4B 0.174163 0.106951 0.623154 0.056 Uiso calc 1 . .
C C12 0.2561(2) 0.7025(3) 0.20011(16) 0.0473(6) Uani d 1 . .
H H12 0.306286 0.730021 0.151986 0.057 Uiso calc 1 . .
C C10 0.0683(2) 0.7082(3) 0.26962(19) 0.0530(7) Uani d 1 . .
H H10 -0.007651 0.740487 0.266694 0.064 Uiso calc 1 . .
C C15 0.5000(2) 0.5719(3) 0.23170(18) 0.0519(7) Uani d 1 . .
H H15A 0.568364 0.552388 0.268897 0.062 Uiso calc 1 . .
H H15B 0.502013 0.679859 0.212372 0.062 Uiso calc 1 . .
C C16 0.5051(3) 0.4749(4) 0.1465(2) 0.0753(9) Uani d 1 . .
H H16 0.564230 0.499286 0.105136 0.090 Uiso calc 0.774(9) A 1
H H16' 0.446238 0.516368 0.110073 0.090 Uiso calc 0.226(9) A 2

loop_
_atom_site_aniso_label
_atom_site_aniso_U_11
_atom_site_aniso_U_22
_atom_site_aniso_U_33
_atom_site_aniso_U_12
_atom_site_aniso_U_13
_atom_site_aniso_U_23
C17 0.052(3) 0.070(3) 0.049(2) 0.0023(19) 0.0018(17) -0.0017(18)
C17' 0.089(13) 0.060(9) 0.071(9) -0.001(7) 0.040(8) -0.012(7)
O2 0.0435(9) 0.0422(9) 0.0332(8) 0.0048(7) -0.0038(6) -0.0122(6)
O1 0.0539(10) 0.0439(9) 0.0323(8) -0.0099(7) 0.0047(7) -0.0038(7)
O3 0.0318(8) 0.0457(9) 0.0456(9) 0.0038(7) -0.0053(7) -0.0086(7)
N1 0.0324(10) 0.0364(10) 0.0363(9) -0.0081(8) 0.0043(7) -0.0011(8)
C8 0.0362(11) 0.0270(10) 0.0340(11) -0.0015(9) -0.0025(9) -0.0062(8)
C7 0.0308(10) 0.0298(10) 0.0278(10) -0.0005(8) -0.0006(8) -0.0056(8)
C1 0.0279(11) 0.0351(11) 0.0318(11) -0.0024(8) -0.0022(8) 0.0003(9)
C6 0.0246(10) 0.0347(11) 0.0306(10) 0.0018(8) 0.0003(8) 0.0004(8)
C14 0.0306(11) 0.0294(10) 0.0324(10) -0.0046(8) -0.0031(8) -0.0090(8)
C13 0.0413(12) 0.0265(10) 0.0368(11) -0.0044(9) -0.0046(9) -0.0034(9)
C5 0.0409(13) 0.0444(13) 0.0341(11) 0.0010(10) 0.0053(9) -0.0015(10)
C2 0.0543(15) 0.0410(13) 0.0440(13) -0.0158(11) -0.0064(11) 0.0028(10)
C3 0.0512(14) 0.0400(13) 0.0471(13) -0.0094(11) -0.0014(11) 0.0092(11)
C9 0.0378(12) 0.0436(13) 0.0460(13) 0.0064(10) -0.0054(10) -0.0104(10)
C11 0.086(2) 0.0381(13) 0.0432(13) 0.0128(13) -0.0223(14) -0.0030(11)
C4 0.0470(14) 0.0533(15) 0.0407(12) -0.0036(11) 0.0091(10) 0.0093(11)
C12 0.0692(17) 0.0344(12) 0.0383(12) -0.0035(11) -0.0054(11) 0.0024(10)
C10 0.0520(15) 0.0499(15) 0.0571(15) 0.0181(12) -0.0228(12) -0.0150(12)
C15 0.0468(14) 0.0571(16) 0.0519(15) -0.0126(12) 0.0172(11) 0.0011(12)
C16 0.089(2) 0.084(2) 0.0539(17) 0.001(2) 0.0196(16) -0.0069(17)

loop_
_atom_type_symbol
_atom_type_description
_atom_type_scat_dispersion_real
_atom_type_scat_dispersion_imag
_atom_type_scat_source
C C 0.0033 0.0016 'International Tables Vol C Tables 4.2.6.8 and 6.1.1.4'
H H 0.0000 0.0000 'International Tables Vol C Tables 4.2.6.8 and 6.1.1.4'
N N 0.0061 0.0033 'International Tables Vol C Tables 4.2.6.8 and 6.1.1.4'
O O 0.0106 0.0060 'International Tables Vol C Tables 4.2.6.8 and 6.1.1.4'

loop_
_geom_angle_atom_site_label_1
_geom_angle_atom_site_label_2
_geom_angle_atom_site_label_3
_geom_angle_site_symmetry_1
_geom_angle_site_symmetry_3
_geom_angle
_geom_angle_publ_flag
C16 C17 H17A . . 120.0 ?
C16 C17 H17B . . 120.0 ?
H17A C17 H17B . . 120.0 ?
C16 C17' H17C . . 120.0 ?
C16 C17' H17D . . 120.0 ?
H17C C17' H17D . . 120.0 ?
C7 O2 H2 . . 109.5 ?
C14 N1 C13 . . 111.15(17) ?
C14 N1 C15 . . 124.0(2) ?
C13 N1 C15 . . 124.81(19) ?
C9 C8 C13 . . 119.8(2) ?
C9 C8 C7 . . 131.1(2) ?
C13 C8 C7 . . 109.08(18) ?
O2 C7 C8 . . 108.55(16) ?
O2 C7 C6 . . 111.89(16) ?
C8 C7 C6 . . 114.55(16) ?
O2 C7 C14 . . 107.55(15) ?
C8 C7 C14 . . 101.10(16) ?
C6 C7 C14 . . 112.49(16) ?
O1 C1 C6 . . 120.88(19) ?
O1 C1 C2 . . 121.29(19) ?
C6 C1 C2 . . 117.81(18) ?
C5 C6 C1 . . 119.9(2) ?
C5 C6 C7 . . 122.94(19) ?
C1 C6 C7 . . 117.10(16) ?
O3 C14 N1 . . 126.47(19) ?
O3 C14 C7 . . 124.63(18) ?
N1 C14 C7 . . 108.77(17) ?
C12 C13 C8 . . 122.2(2) ?
C12 C13 N1 . . 128.1(2) ?
C8 C13 N1 . . 109.64(18) ?
C6 C5 C4 . . 124.2(2) ?
C6 C5 H5 . . 117.9 ?
C4 C5 H5 . . 117.9 ?
C1 C2 C3 . . 112.82(18) ?
C1 C2 H2A . . 109.0 ?
C3 C2 H2A . . 109.0 ?
C1 C2 H2B . . 109.0 ?
C3 C2 H2B . . 109.0 ?
H2A C2 H2B . . 107.8 ?
C4 C3 C2 . . 110.9(2) ?
C4 C3 H3A . . 109.5 ?
C2 C3 H3A . . 109.5 ?
C4 C3 H3B . . 109.5 ?
C2 C3 H3B . . 109.5 ?
H3A C3 H3B . . 108.1 ?
C8 C9 C10 . . 118.5(2) ?
C8 C9 H9 . . 120.8 ?
C10 C9 H9 . . 120.8 ?
C10 C11 C12 . . 121.5(2) ?
C10 C11 H11 . . 119.3 ?
C12 C11 H11 . . 119.3 ?
C5 C4 C3 . . 112.05(18) ?
C5 C4 H4A . . 109.2 ?
C3 C4 H4A . . 109.2 ?
C5 C4 H4B . . 109.2 ?
C3 C4 H4B . . 109.2 ?
H4A C4 H4B . . 107.9 ?
C13 C12 C11 . . 117.1(2) ?
C13 C12 H12 . . 121.4 ?
C11 C12 H12 . . 121.4 ?
C11 C10 C9 . . 120.8(2) ?
C11 C10 H10 . . 119.6 ?
C9 C10 H10 . . 119.6 ?
N1 C15 C16 . . 116.1(2) ?
N1 C15 H15A . . 108.3 ?
C16 C15 H15A . . 108.3 ?
N1 C15 H15B . . 108.3 ?
C16 C15 H15B . . 108.3 ?
H15A C15 H15B . . 107.4 ?
C17' C16 C15 . . 156.2(10) ?
C17 C16 C15 . . 130.4(3) ?
C17 C16 H16 . . 114.8 ?
C15 C16 H16 . . 114.8 ?
C17' C16 H16' . . 101.9 ?
C15 C16 H16' . . 101.9 ?

loop_
_geom_bond_atom_site_label_1
_geom_bond_atom_site_label_2
_geom_bond_site_symmetry_2
_geom_bond_distance
_geom_bond_publ_flag
C17 C16 . 1.217(5) ?
C17 H17A . 0.9300 ?
C17 H17B . 0.9300 ?
C17' C16 . 1.141(13) ?
C17' H17C . 0.9300 ?
C17' H17D . 0.9300 ?
O2 C7 . 1.420(2) ?
O2 H2 . 0.8200 ?
O1 C1 . 1.220(2) ?
O3 C14 . 1.221(3) ?
N1 C14 . 1.350(3) ?
N1 C13 . 1.410(3) ?
N1 C15 . 1.456(3) ?
C8 C9 . 1.371(3) ?
C8 C13 . 1.392(3) ?
C8 C7 . 1.510(3) ?
C7 C6 . 1.517(3) ?
C7 C14 . 1.553(3) ?
C1 C6 . 1.476(3) ?
C1 C2 . 1.501(3) ?
C6 C5 . 1.332(3) ?
C13 C12 . 1.378(3) ?
C5 C4 . 1.495(3) ?
C5 H5 . 0.9300 ?
C2 C3 . 1.512(3) ?
C2 H2A . 0.9700 ?
C2 H2B . 0.9700 ?
C3 C4 . 1.506(3) ?
C3 H3A . 0.9700 ?
C3 H3B . 0.9700 ?
C9 C10 . 1.397(3) ?
C9 H9 . 0.9300 ?
C11 C10 . 1.370(4) ?
C11 C12 . 1.387(4) ?
C11 H11 . 0.9300 ?
C4 H4A . 0.9700 ?
C4 H4B . 0.9700 ?
C12 H12 . 0.9300 ?
C10 H10 . 0.9300 ?
C15 C16 . 1.467(4) ?
C15 H15A . 0.9700 ?
C15 H15B . 0.9700 ?
C16 H16 . 0.9300 ?
C16 H16' . 0.9300 ?

loop_
_geom_hbond_atom_site_label_D
_geom_hbond_atom_site_label_H
_geom_hbond_atom_site_label_A
_geom_hbond_site_symmetry_A
_geom_hbond_distance_DH
_geom_hbond_distance_HA
_geom_hbond_distance_DA
_geom_hbond_angle_DHA
_geom_hbond_publ_flag
O2 H2 O3 3_666 0.82 2.31 2.839(2) 122.6 yes
C15 H15B O3 2_655 0.97 2.54 3.444(3) 154.5 yes

loop_
_geom_torsion_atom_site_label_1
_geom_torsion_atom_site_label_2
_geom_torsion_atom_site_label_3
_geom_torsion_atom_site_label_4
_geom_torsion_site_symmetry_1
_geom_torsion_site_symmetry_2
_geom_torsion_site_symmetry_3
_geom_torsion_site_symmetry_4
_geom_torsion
_geom_torsion_publ_flag
C9 C8 C7 O2 . . . . -70.4(3) ?
C13 C8 C7 O2 . . . . 108.18(18) ?
C9 C8 C7 C6 . . . . 55.5(3) ?
C13 C8 C7 C6 . . . . -125.98(18) ?
C9 C8 C7 C14 . . . . 176.7(2) ?
C13 C8 C7 C14 . . . . -4.8(2) ?
O1 C1 C6 C5 . . . . -179.7(2) ?
C2 C1 C6 C5 . . . . 1.7(3) ?
O1 C1 C6 C7 . . . . 1.9(3) ?
C2 C1 C6 C7 . . . . -176.61(18) ?
O2 C7 C6 C5 . . . . 4.7(3) ?
C8 C7 C6 C5 . . . . -119.3(2) ?
C14 C7 C6 C5 . . . . 125.9(2) ?
O2 C7 C6 C1 . . . . -176.97(16) ?
C8 C7 C6 C1 . . . . 58.9(2) ?
C14 C7 C6 C1 . . . . -55.8(2) ?
C13 N1 C14 O3 . . . . -179.25(19) ?
C15 N1 C14 O3 . . . . -0.9(3) ?
C13 N1 C14 C7 . . . . -3.4(2) ?
C15 N1 C14 C7 . . . . 175.00(19) ?
O2 C7 C14 O3 . . . . 67.2(2) ?
C8 C7 C14 O3 . . . . -179.13(19) ?
C6 C7 C14 O3 . . . . -56.5(3) ?
O2 C7 C14 N1 . . . . -108.81(18) ?
C8 C7 C14 N1 . . . . 4.9(2) ?
C6 C7 C14 N1 . . . . 127.54(17) ?
C9 C8 C13 C12 . . . . 1.5(3) ?
C7 C8 C13 C12 . . . . -177.25(19) ?
C9 C8 C13 N1 . . . . -178.09(18) ?
C7 C8 C13 N1 . . . . 3.2(2) ?
C14 N1 C13 C12 . . . . -179.4(2) ?
C15 N1 C13 C12 . . . . 2.3(3) ?
C14 N1 C13 C8 . . . . 0.2(2) ?
C15 N1 C13 C8 . . . . -178.17(19) ?
C1 C6 C5 C4 . . . . 2.5(3) ?
C7 C6 C5 C4 . . . . -179.2(2) ?
O1 C1 C2 C3 . . . . 151.6(2) ?
C6 C1 C2 C3 . . . . -29.9(3) ?
C1 C2 C3 C4 . . . . 52.9(3) ?
C13 C8 C9 C10 . . . . -1.1(3) ?
C7 C8 C9 C10 . . . . 177.3(2) ?
C6 C5 C4 C3 . . . . 21.6(3) ?
C2 C3 C4 C5 . . . . -48.2(3) ?
C8 C13 C12 C11 . . . . -0.7(3) ?
N1 C13 C12 C11 . . . . 178.7(2) ?
C10 C11 C12 C13 . . . . -0.3(4) ?
C12 C11 C10 C9 . . . . 0.6(4) ?
C8 C9 C10 C11 . . . . 0.1(4) ?
C14 N1 C15 C16 . . . . 101.9(3) ?
C13 N1 C15 C16 . . . . -79.9(3) ?
N1 C15 C16 C17' . . . . -110.1(19) ?
N1 C15 C16 C17 . . . . -7.2(6) ?

_cod_database_fobs_code 2022383
